data_7056253
loop_
_publ_author_name
'Ibiapino, Amanda Laura'
'de Figueiredo, Laysa Pires'
'Lima, L\'idia Moreira'
'Barreiro, Eliezer J.'
'Punzo, Francesco'
'Ferreira, Fabio Furlan'

_publ_section_title
;
 Structural and physicochemical characterization of sulfonylhydrazone
 derivatives designed as hypoglycemic agents
;
_journal_name_full 'New J. Chem.'
_journal_paper_doi 10.1039/C7NJ00074J
_journal_year 2017
_chemical_compound_source 'from LASSBio'
_chemical_formula_moiety 'C17 H18 N2 O6 S'
_chemical_formula_sum 'C17 H18 N2 O6 S'
_chemical_formula_weight 378.40
_chemical_name_common LASSBio-1773
_chemical_name_systematic (E)-N'-(thiophen-2-ylmethylene)cyclohexanecarbohydrazide
_space_group_IT_number 19
_symmetry_cell_setting orthorhombic
_symmetry_Int_Tables_number 19
_symmetry_space_group_name_Hall 'P 2ac 2ab'
_symmetry_space_group_name_H-M 'P 21 21 21'
_atom_sites_solution_hydrogens geom
_audit_creation_method 'TOPAS ACADEMIC 5 + PLATON'
_audit_update_record
;
2017-01-03 deposited with the CCDC.
2017-05-29 downloaded from the CCDC.
;
_cell_angle_alpha 90
_cell_angle_beta 90
_cell_angle_gamma 90
_cell_formula_units_Z 4
_cell_length_a 22.71271(79)
_cell_length_b 10.67672(50)
_cell_length_c 7.23916(27)
_cell_measurement_pressure 100
_cell_measurement_temperature 298(2)
_cell_volume 1755.48(12)
_computing_cell_refinement 'Topas Academic v.5'
_computing_data_collection WinXPOW
_computing_data_reduction 'Topas Academic v.5'
_computing_molecular_graphics 'Mercury 3.1'
_computing_publication_material 'Mercury 3.1'
_computing_structure_refinement 'TOPAS ACADEMIC 5'
_computing_structure_solution 'ab initio algorithm (DASH)'
_diffrn_ambient_pressure 100
_diffrn_ambient_temperature 298
_diffrn_measurement_device_type 'Stoe STADI-P diffractometer'
_diffrn_radiation_monochromator none
_diffrn_radiation_probe x-ray
_diffrn_radiation_type 'Cu K\a~1~'
_diffrn_radiation_wavelength 1.54056
_diffrn_source 'sealed X-ray tube'
_diffrn_source_type 'Stoe STADI-P'
_exptl_absorpt_coefficient_mu 1.978
_exptl_absorpt_process_details
;
;
_exptl_crystal_colour white
_exptl_crystal_density_diffrn 1.4318
_exptl_crystal_description powder
_exptl_crystal_F_000 792
_pd_calc_method 'Rietveld Refinement'
_pd_char_colour white
_pd_meas_number_of_points 4620
_pd_meas_scan_method step
_pd_proc_2theta_range_inc 0.015
_pd_proc_2theta_range_max 60
_pd_proc_2theta_range_min 2
_pd_proc_info_excluded_regions none
_pd_proc_ls_background_function '20-term Chebyschev polynomial'
_pd_proc_ls_pref_orient_corr '4 terms spherical harmonics'
_pd_proc_ls_profile_function 'Fundamental parameters approach'
_pd_proc_ls_prof_R_factor 0.05193
_pd_proc_ls_prof_wR_expected 0.04263
_pd_proc_ls_prof_wR_factor 0.06838
_pd_proc_number_of_points 4620
_pd_spec_mounting 'acetate foil'
_pd_spec_mount_mode transmission
_refine_ls_extinction_method none
_refine_ls_goodness_of_fit_all 1.604
_refine_ls_hydrogen_treatment refall
_refine_ls_matrix_type full
_refine_ls_number_constraints 1
_refine_ls_number_parameters 129
_refine_ls_number_restraints 0
_refine_ls_R_I_factor 0.03020
_refine_ls_shift/su_max 0.0001
_refine_ls_shift/su_mean 0.0001
_refine_ls_weighting_scheme sigma
_reflns_d_resolution_high 11.3568
_reflns_d_resolution_low 1.31495
_reflns_limit_h_max 10
_reflns_limit_h_min 0
_reflns_limit_k_max 8
_reflns_limit_k_min 0
_reflns_limit_l_max 5
_reflns_limit_l_min 0
_reflns_number_total 506
_cod_data_source_file c7nj00074j2.cif
_cod_data_source_block LASSBio_1773
_cod_database_code 7056253

loop_
_symmetry_equiv_pos_as_xyz
'x, y, z '
'-x+1/2, -y, z+1/2 '
'-x, y+1/2, -z+1/2 '
'x+1/2, -y+1/2, -z '

loop_
_atom_site_label
_atom_site_type_symbol
_atom_site_symmetry_multiplicity
_atom_site_fract_x
_atom_site_fract_y
_atom_site_fract_z
_atom_site_occupancy
_atom_site_B_iso_or_equiv
_atom_site_U_iso_or_equiv
N1 N 4 0.13953(63) 0.2350(13) 0.5044(19) 1 2.66(11) 0.03372
S2 S 4 0.19937(28) 0.31987(59) 0.50170(86) 1 2.66(11) 0.03372
N3 N 4 0.10618(79) 0.2384(15) 0.6682(21) 1 2.66(11) 0.03372
C4 C 4 0.24837(91) 0.2539(24) 0.6590(32) 1 2.66(11) 0.03372
O5 O 4 0.22403(51) 0.3080(14) 0.3193(17) 1 2.66(11) 0.03372
O6 O 4 0.18396(49) 0.4434(11) 0.5658(16) 1 2.66(11) 0.03372
C7 C 4 0.06430(81) 0.1571(20) 0.6837(26) 1 2.66(11) 0.03372
C8 C 4 0.26482(98) 0.3213(22) 0.8131(27) 1 2.66(11) 0.03372
C9 C 4 0.27081(82) 0.1355(19) 0.6283(29) 1 2.66(11) 0.03372
C10 C 4 0.02586(97) 0.1544(24) 0.8490(31) 1 2.66(11) 0.03372
C11 C 4 0.30367(81) 0.2702(19) 0.9397(28) 1 2.66(11) 0.03372
C12 C 4 0.3102(11) 0.0833(21) 0.7536(33) 1 2.66(11) 0.03372
C13 C 4 -0.01227(98) 0.0550(20) 0.8763(29) 1 2.66(11) 0.03372
C14 C 4 0.03106(68) 0.2457(19) 0.9836(31) 1 2.66(11) 0.03372
C15 C 4 0.32646(94) 0.1510(22) 0.9106(30) 1 2.66(11) 0.03372
O16 O 4 0.33562(57) -0.0324(14) 0.7342(17) 1 2.66(11) 0.03372
C17 C 4 -0.04431(77) 0.0458(17) 1.0373(27) 1 2.66(11) 0.03372
C18 C 4 -0.00125(86) 0.2366(21) 1.1450(28) 1 2.66(11) 0.03372
O19 O 4 0.36443(48) 0.09274(99) 1.0276(18) 1 2.66(11) 0.03372
C20 C 4 0.32870(60) -0.0956(12) 0.5617(23) 1 2.66(11) 0.03372
C21 C 4 -0.03939(97) 0.1375(22) 1.1711(32) 1 2.66(11) 0.03372
C22 C 4 0.37917(64) 0.1580(15) 1.1926(23) 1 2.66(11) 0.03372
C23 C 4 -0.07361(94) 0.1292(20) 1.3435(27) 1 2.66(11) 0.03372
O24 O 4 -0.07551(50) 0.2155(11) 1.4513(15) 1 2.66(11) 0.03372
O25 O 4 -0.10742(52) 0.0252(12) 1.3586(18) 1 2.66(11) 0.03372
C26 C 4 -0.14090(67) 0.0074(14) 1.5225(22) 1 2.66(11) 0.03372
H27 H 4 0.12906(63) 0.1891(13) 0.4111(19) 1 3.19(14) 0.04046
H28 H 4 0.05193(81) 0.1116(20) 0.5742(26) 1 3.19(14) 0.04046
H29 H 4 0.24870(98) 0.4035(22) 0.8354(27) 1 3.19(14) 0.04046
H30 H 4 0.25954(82) 0.0905(19) 0.5195(29) 1 3.19(14) 0.04046
H31 H 4 0.31506(81) 0.3171(19) 1.0481(28) 1 3.19(14) 0.04046
H32 H 4 -0.01425(98) -0.0097(20) 0.7807(29) 1 3.19(14) 0.04046
H33 H 4 0.05756(68) 0.3154(19) 0.9660(31) 1 3.19(14) 0.04046
H34 H 4 -0.07072(77) -0.0246(17) 1.0496(27) 1 3.19(14) 0.04046
H35 H 4 0.00111(86) 0.3010(21) 1.2368(28) 1 3.19(14) 0.04046
H36 H 4 0.34409(60) -0.0449(12) 0.4591(23) 1 3.19(14) 0.04046
H37 H 4 0.34619(60) -0.1757(12) 0.5576(23) 1 3.19(14) 0.04046
H38 H 4 0.28579(60) -0.1068(12) 0.5306(23) 1 3.19(14) 0.04046
H39 H 4 0.34400(64) 0.1729(15) 1.2627(23) 1 3.19(14) 0.04046
H40 H 4 0.40600(64) 0.1085(15) 1.2645(23) 1 3.19(14) 0.04046
H41 H 4 0.39730(64) 0.2366(15) 1.1623(23) 1 3.19(14) 0.04046
H42 H 4 -0.17156(67) 0.0752(14) 1.5271(22) 1 3.19(14) 0.04046
H43 H 4 -0.16236(67) -0.0703(14) 1.5240(22) 1 3.19(14) 0.04046
H44 H 4 -0.11856(67) 0.0153(14) 1.6340(22) 1 3.19(14) 0.04046

loop_
_atom_type_symbol
_atom_type_description
_atom_type_scat_dispersion_real
_atom_type_scat_dispersion_imag
_atom_type_scat_source
C C 0.0181 0.0091 'International Tables Vol C Tables 4.2.6.8'
O O 0.0492 0.0322 'International Tables Vol C Tables 4.2.6.8'
N N 0.0311 0.0180 'International Tables Vol C Tables 4.2.6.8'
S S 0.3331 0.5567 'International Tables Vol C Tables 4.2.6.8'

loop_
_geom_angle_atom_site_label_1
_geom_angle_atom_site_label_2
_geom_angle_atom_site_label_3
_geom_angle
_geom_angle_site_symmetry_1
_geom_angle_site_symmetry_3
_geom_angle_publ_flag
S2 N1 N3 116(1) 1_555 1_555 n
S2 N1 H27 122(2) 1_555 1_555 n
N3 N1 H27 122(2) 1_555 1_555 n
N1 S2 C4 107(1) 1_555 1_555 n
N1 S2 O5 106.6(8) 1_555 1_555 n
N1 S2 O6 107.6(8) 1_555 1_555 n
C4 S2 O5 108(1) 1_555 1_555 n
C4 S2 O6 108(1) 1_555 1_555 n
O5 S2 O6 118.1(8) 1_555 1_555 n
N1 N3 C7 117(2) 1_555 1_555 n
S2 C4 C8 119(2) 1_555 1_555 n
S2 C4 C9 120(2) 1_555 1_555 n
C8 C4 C9 121(2) 1_555 1_555 n
N3 C7 C10 121(2) 1_555 1_555 n
N3 C7 H28 119(2) 1_555 1_555 n
C10 C7 H28 119(2) 1_555 1_555 n
C4 C8 C11 120(2) 1_555 1_555 n
C4 C8 H29 120(3) 1_555 1_555 n
C11 C8 H29 119(2) 1_555 1_555 n
C4 C9 C12 120(2) 1_555 1_555 n
C4 C9 H30 120(2) 1_555 1_555 n
C12 C9 H30 120(2) 1_555 1_555 n
C7 C10 C13 120(2) 1_555 1_555 n
C7 C10 C14 120(2) 1_555 1_555 n
C13 C10 C14 120(2) 1_555 1_555 n
C8 C11 C15 120(2) 1_555 1_555 n
C8 C11 H31 120(2) 1_555 1_555 n
C15 C11 H31 120(2) 1_555 1_555 n
C9 C12 C15 120(2) 1_555 1_555 n
C9 C12 O16 124(2) 1_555 1_555 n
C15 C12 O16 116(2) 1_555 1_555 n
C10 C13 C17 120(2) 1_555 1_555 n
C10 C13 H32 118(2) 1_555 1_555 n
C17 C13 H32 122(2) 1_555 1_555 n
C10 C14 C18 120(2) 1_555 1_555 n
C10 C14 H33 120(2) 1_555 1_555 n
C18 C14 H33 120(2) 1_555 1_555 n
C11 C15 C12 120(2) 1_555 1_555 n
C11 C15 O19 124(2) 1_555 1_555 n
C12 C15 O19 116(2) 1_555 1_555 n
C12 O16 C20 118(1) 1_555 1_555 n
C13 C17 C21 120(2) 1_555 1_555 n
C13 C17 H34 117(2) 1_555 1_555 n
C21 C17 H34 122(2) 1_555 1_555 n
C14 C18 C21 120(2) 1_555 1_555 n
C14 C18 H35 120(2) 1_555 1_555 n
C21 C18 H35 119(2) 1_555 1_555 n
C15 O19 C22 117(1) 1_555 1_555 n
O16 C20 H36 111(2) 1_555 1_555 n
O16 C20 H37 114(2) 1_555 1_555 n
O16 C20 H38 111(2) 1_555 1_555 n
H36 C20 H37 109(2) 1_555 1_555 n
H36 C20 H38 104(2) 1_555 1_555 n
H37 C20 H38 107(2) 1_555 1_555 n
C17 C21 C18 120(2) 1_555 1_555 n
C17 C21 C23 121(2) 1_555 1_555 n
C18 C21 C23 120(2) 1_555 1_555 n
O19 C22 H39 109(2) 1_555 1_555 n
O19 C22 H40 110(2) 1_555 1_555 n
O19 C22 H41 110(2) 1_555 1_555 n
H39 C22 H40 109(2) 1_555 1_555 n
H39 C22 H41 109(2) 1_555 1_555 n
H40 C22 H41 109(2) 1_555 1_555 n
C21 C23 O24 121(2) 1_555 1_555 n
C21 C23 O25 115(2) 1_555 1_555 n
O24 C23 O25 124(2) 1_555 1_555 n
C23 O25 C26 119(1) 1_555 1_555 n
O25 C26 H42 108(2) 1_555 1_555 n
O25 C26 H43 113(2) 1_555 1_555 n
O25 C26 H44 114(2) 1_555 1_555 n
H42 C26 H43 106(2) 1_555 1_555 n
H42 C26 H44 106(2) 1_555 1_555 n
H43 C26 H44 110(2) 1_555 1_555 n

loop_
_geom_bond_atom_site_label_1
_geom_bond_atom_site_label_2
_geom_bond_distance
_geom_bond_site_symmetry_2
_geom_bond_publ_flag
N1 S2 1.63(2) 1_555 n
N1 N3 1.41(2) 1_555 n
N1 H27 0.87(2) 1_555 n
S2 C4 1.74(2) 1_555 n
S2 O5 1.44(1) 1_555 n
S2 O6 1.44(1) 1_555 n
N3 C7 1.29(3) 1_555 n
C4 C8 1.38(3) 1_555 n
C4 C9 1.38(3) 1_555 n
C7 C10 1.48(3) 1_555 n
C7 H28 0.97(3) 1_555 n
C8 C11 1.38(3) 1_555 n
C8 H29 0.96(3) 1_555 n
C9 C12 1.39(3) 1_555 n
C9 H30 0.96(3) 1_555 n
C10 C13 1.38(3) 1_555 n
C10 C14 1.38(3) 1_555 n
C11 C15 1.39(3) 1_555 n
C11 H31 0.97(3) 1_555 n
C12 C15 1.40(3) 1_555 n
C12 O16 1.37(3) 1_555 n
C13 C17 1.38(3) 1_555 n
C13 H32 0.98(3) 1_555 n
C14 C18 1.38(3) 1_555 n
C14 H33 0.97(3) 1_555 n
C15 O19 1.36(2) 1_555 n
O16 C20 1.43(2) 1_555 n
C17 C21 1.38(3) 1_555 n
C17 H34 0.97(3) 1_555 n
C18 C21 1.38(3) 1_555 n
C18 H35 0.96(3) 1_555 n
O19 C22 1.42(2) 1_555 n
C20 H36 0.98(2) 1_555 n
C20 H37 0.94(2) 1_555 n
C20 H38 1.01(2) 1_555 n
C21 C23 1.47(3) 1_555 n
C22 H39 0.96(2) 1_555 n
C22 H40 0.96(2) 1_555 n
C22 H41 0.96(2) 1_555 n
C23 O24 1.21(2) 1_555 n
C23 O25 1.35(2) 1_555 n
O25 C26 1.42(2) 1_555 n
C26 H42 1.01(2) 1_555 n
C26 H43 0.96(2) 1_555 n
C26 H44 0.96(2) 1_555 n
